data_4510837
loop_
_publ_author_name
'D\'iez, Josefina'
'Gimeno, Jos\'e'
'Lled\'os, Agust\'i'
'Su\'arez, Francisco J.'
'Vicent, Cristian'

_publ_section_title
;
 Imidazole Based Ruthenium(IV) Complexes as Highly Efficient Bifunctional
 Catalysts for the Redox Isomerization of Allylic Alcohols in Aqueous
 Medium: Water as Cooperating Ligand
;
_journal_issue 10
_journal_name_full 'ACS Catalysis'
_journal_page_first 2087
_journal_paper_doi 10.1021/cs300369j
_journal_volume 2
_journal_year 2012
_chemical_compound_source synthesis
_chemical_formula_moiety 'C14 H22 Cl2 N2 Ru'
_chemical_formula_sum 'C14 H22 Cl2 N2 Ru'
_chemical_formula_weight 390.31
_chemical_name_systematic
;
 ?
;
_space_group_IT_number 14
_symmetry_cell_setting monoclinic
_symmetry_Int_Tables_number 14
_symmetry_space_group_name_Hall '-P 2ybc'
_symmetry_space_group_name_H-M 'P 1 21/c 1'
_atom_sites_solution_hydrogens geom
_atom_sites_solution_primary direct
_atom_sites_solution_secondary difmap
_audit_creation_method SHELXL-97
_cell_angle_alpha 90.00
_cell_angle_beta 122.317(1)
_cell_angle_gamma 90.00
_cell_formula_units_Z 8
_cell_length_a 16.9808(3)
_cell_length_b 8.2512(1)
_cell_length_c 27.3173(5)
_cell_measurement_reflns_used 6258
_cell_measurement_temperature 293(2)
_cell_measurement_theta_max 25.350
_cell_measurement_theta_min 0.407
_cell_volume 3234.62(10)
_computing_cell_refinement 'HKL Scalepack (Otwinowski & Minor 1997)'
_computing_data_collection 'Collect (Bruker AXS BV, 1997-2004)'
_computing_data_reduction 'HKL Denzo and Scalepack (Otwinowski & Minor 1997)'
_computing_molecular_graphics 'PLATON (Spek, 2007), Ortep-3 for Windows (Farrugia, 1997)'
_computing_publication_material 'WinGX publication routines (Farrugia, 1999)'
_computing_structure_refinement 'SHELXL-97 (Sheldrick, 2008)'
_computing_structure_solution 'SIR-92 (Altomare, 1994)'
_diffrn_ambient_temperature 293(2)
_diffrn_detector_area_resol_mean 9
_diffrn_measured_fraction_theta_full 0.990
_diffrn_measured_fraction_theta_max 0.990
_diffrn_measurement_device '95mm CCD camera on \k-goniostat'
_diffrn_measurement_device_type KappaCCD
_diffrn_measurement_method CCD
_diffrn_radiation_monochromator 'horizonally mounted graphite crystal'
_diffrn_radiation_source 'fine-focus sealed tube'
_diffrn_radiation_type MoK\a
_diffrn_radiation_wavelength 0.71073
_diffrn_reflns_av_R_equivalents 0.054
_diffrn_reflns_av_sigmaI/netI 0.0769
_diffrn_reflns_limit_h_max 20
_diffrn_reflns_limit_h_min -20
_diffrn_reflns_limit_k_max 0
_diffrn_reflns_limit_k_min -9
_diffrn_reflns_limit_l_max 19
_diffrn_reflns_limit_l_min -32
_diffrn_reflns_number 83235
_diffrn_reflns_theta_full 25.39
_diffrn_reflns_theta_max 25.39
_diffrn_reflns_theta_min 1.42
_diffrn_standards_number 0
_exptl_absorpt_coefficient_mu 1.289
_exptl_absorpt_correction_T_max 0.915
_exptl_absorpt_correction_T_min 0.829
_exptl_absorpt_correction_type multi-scan
_exptl_absorpt_process_details
;
multi-scan from symmetry-related measurements 
 Sortav (Blessing 1995)
;
_exptl_crystal_colour orange
_exptl_crystal_density_diffrn 1.603
_exptl_crystal_density_method 'not measured'
_exptl_crystal_description prism
_exptl_crystal_F_000 1584
_exptl_crystal_size_max 0.2
_exptl_crystal_size_mid 0.1
_exptl_crystal_size_min 0.07
_refine_diff_density_max 0.860
_refine_diff_density_min -0.929
_refine_diff_density_rms 0.308
_refine_ls_extinction_method none
_refine_ls_goodness_of_fit_ref 0.971
_refine_ls_hydrogen_treatment mixed
_refine_ls_matrix_type full
_refine_ls_number_parameters 373
_refine_ls_number_reflns 5884
_refine_ls_number_restraints 7
_refine_ls_restrained_S_all 0.972
_refine_ls_R_factor_all 0.0553
_refine_ls_R_factor_gt 0.0333
_refine_ls_shift/su_max 0.001
_refine_ls_shift/su_mean 0.000
_refine_ls_structure_factor_coef Fsqd
_refine_ls_weighting_details 'calc w=1/[\s^2^(Fo^2^)+(0.0619P)^2^+0.0000P] where P=(Fo^2^+2Fc^2^)/3'
_refine_ls_weighting_scheme calc
_refine_ls_wR_factor_gt 0.0900
_refine_ls_wR_factor_ref 0.1280
_reflns_number_gt 4105
_reflns_number_total 5884
_reflns_threshold_expression >2sigma(I)
_cod_data_source_file cs300369j_si_003.cif
_cod_data_source_block 1c
_cod_original_cell_volume 3234.61(9)
_cod_original_sg_symbol_H-M 'P 21/c'
_cod_database_code 4510837

loop_
_symmetry_equiv_pos_as_xyz
'x, y, z'
'-x, y+1/2, -z+1/2'
'-x, -y, -z'
'x, -y-1/2, z-1/2'

loop_
_atom_site_label
_atom_site_type_symbol
_atom_site_fract_x
_atom_site_fract_y
_atom_site_fract_z
_atom_site_U_iso_or_equiv
_atom_site_adp_type
_atom_site_occupancy
_atom_site_symmetry_multiplicity
_atom_site_calc_flag
_atom_site_refinement_flags
C1 C 0.8582(5) 0.5794(10) 0.9820(4) 0.063(2) Uani 1 1 d D
C2 C 0.9097(4) 0.4748(9) 1.0302(3) 0.0536(18) Uani 1 1 d .
C3 C 0.9332(5) 0.5173(10) 1.0895(3) 0.073(2) Uani 1 1 d .
H3A H 0.9961 0.5565 1.1120 0.110 Uiso 1 1 calc R
H3B H 0.9271 0.4229 1.1078 0.110 Uiso 1 1 calc R
H3C H 0.8914 0.6000 1.0870 0.110 Uiso 1 1 calc R
C4 C 0.9319(4) 0.3218(8) 1.0165(3) 0.0500(17) Uani 1 1 d .
H4 H 0.9634 0.3341 0.9954 0.060 Uiso 1 1 calc R
C5 C 0.9697(5) 0.1772(8) 1.0576(3) 0.0549(18) Uani 1 1 d .
H5A H 1.0344 0.1570 1.0709 0.066 Uiso 1 1 calc R
H5B H 0.9649 0.1954 1.0910 0.066 Uiso 1 1 calc R
C6 C 0.9089(5) 0.0376(8) 1.0218(3) 0.0538(18) Uani 1 1 d .
H6A H 0.9195 -0.0560 1.0460 0.065 Uiso 1 1 calc R
H6B H 0.9218 0.0078 0.9924 0.065 Uiso 1 1 calc R
C7 C 0.8097(4) 0.0976(7) 0.9940(3) 0.0449(15) Uani 1 1 d .
H7 H 0.7856 0.0779 1.0191 0.054 Uiso 1 1 calc R
C8 C 0.7381(5) 0.0807(8) 0.9342(3) 0.0489(16) Uani 1 1 d .
C9 C 0.7500(6) -0.0144(10) 0.8915(3) 0.072(2) Uani 1 1 d .
H03A H 0.8127 -0.0026 0.9007 0.108 Uiso 1 1 calc R
H03B H 0.7074 0.0256 0.8531 0.108 Uiso 1 1 calc R
H03C H 0.7373 -0.1268 0.8935 0.108 Uiso 1 1 calc R
C10 C 0.6571(5) 0.1735(9) 0.9142(3) 0.0506(17) Uani 1 1 d D
C11 C 0.6294(4) 0.5414(8) 0.8433(3) 0.0403(15) Uani 1 1 d .
H11 H 0.6503 0.4909 0.8219 0.048 Uiso 1 1 calc R
C12 C 0.6168(5) 0.6176(9) 0.9125(3) 0.058(2) Uani 1 1 d .
H12 H 0.6274 0.6301 0.9494 0.070 Uiso 1 1 calc R
C13 C 0.5513(5) 0.6978(9) 0.8652(3) 0.061(2) Uani 1 1 d .
H13 H 0.5089 0.7727 0.8633 0.074 Uiso 1 1 calc R
C14 C 0.5017(6) 0.7040(10) 0.7614(3) 0.070(2) Uani 1 1 d .
H14A H 0.5199 0.6485 0.7380 0.105 Uiso 1 1 calc R
H14B H 0.5098 0.8186 0.7597 0.105 Uiso 1 1 calc R
H14C H 0.4374 0.6812 0.7469 0.105 Uiso 1 1 calc R
C15 C 0.8355(5) 0.7013(10) 0.7472(3) 0.073(2) Uani 1 1 d .
H15A H 0.8840 0.6379 0.7752 0.088 Uiso 1 1 calc R
H15B H 0.8333 0.8113 0.7537 0.088 Uiso 1 1 calc R
C16 C 0.7582(6) 0.8044(11) 0.7233(4) 0.077(3) Uani 1 1 d .
C17 C 0.7093(8) 0.8486(13) 0.7546(5) 0.133(5) Uani 1 1 d .
H17A H 0.7234 0.7687 0.7838 0.199 Uiso 1 1 calc R
H17B H 0.6432 0.8521 0.7274 0.199 Uiso 1 1 calc R
H17C H 0.7305 0.9529 0.7726 0.199 Uiso 1 1 calc R
C18 C 0.7266(6) 0.8584(9) 0.6671(5) 0.087(3) Uani 1 1 d .
H18 H 0.7772 0.9030 0.6640 0.104 Uiso 1 1 calc R
C19 C 0.6344(8) 0.9487(11) 0.6282(6) 0.144(6) Uani 1 1 d .
H19A H 0.6101 0.9834 0.6516 0.173 Uiso 1 1 calc R
H19B H 0.6465 1.0450 0.6129 0.173 Uiso 1 1 calc R
C20 C 0.5675(8) 0.8559(12) 0.5825(5) 0.142(5) Uani 1 1 d .
H20A H 0.5687 0.8805 0.5481 0.170 Uiso 1 1 calc R
H20B H 0.5065 0.8853 0.5746 0.170 Uiso 1 1 calc R
C21 C 0.5819(5) 0.6758(9) 0.5941(3) 0.064(2) Uani 1 1 d .
H21 H 0.5327 0.6279 0.5980 0.077 Uiso 1 1 calc R
C22 C 0.6120(4) 0.5687(9) 0.5679(3) 0.0498(17) Uani 1 1 d .
C23 C 0.6277(6) 0.6174(13) 0.5197(3) 0.097(3) Uani 1 1 d .
H03D H 0.5692 0.6464 0.4857 0.145 Uiso 1 1 calc R
H03E H 0.6544 0.5280 0.5111 0.145 Uiso 1 1 calc R
H03F H 0.6693 0.7084 0.5322 0.145 Uiso 1 1 calc R
C24 C 0.6352(5) 0.4146(9) 0.5920(3) 0.0495(17) Uani 1 1 d D
C25 C 0.8312(4) 0.3127(8) 0.7561(3) 0.0458(16) Uani 1 1 d .
H25 H 0.8103 0.3525 0.7790 0.055 Uiso 1 1 calc R
C26 C 0.8532(5) 0.2784(8) 0.6867(3) 0.0531(17) Uani 1 1 d .
H26 H 0.8504 0.2911 0.6520 0.064 Uiso 1 1 calc R
C27 C 0.9030(5) 0.1625(9) 0.7268(3) 0.0526(17) Uani 1 1 d .
H27 H 0.9396 0.0825 0.7246 0.063 Uiso 1 1 calc R
C28 C 0.9299(5) 0.0926(9) 0.8245(3) 0.062(2) Uani 1 1 d .
H28A H 0.9095 0.1372 0.8483 0.093 Uiso 1 1 calc R
H28B H 0.9967 0.0978 0.8448 0.093 Uiso 1 1 calc R
H28C H 0.9103 -0.0184 0.8156 0.093 Uiso 1 1 calc R
N1 N 0.6651(3) 0.5161(6) 0.8990(2) 0.0384(12) Uani 1 1 d .
N2 N 0.5593(4) 0.6487(6) 0.8212(2) 0.0442(13) Uani 1 1 d .
N3 N 0.8078(3) 0.3738(6) 0.7048(2) 0.0413(12) Uani 1 1 d .
N4 N 0.8891(4) 0.1862(7) 0.7703(2) 0.0472(13) Uani 1 1 d .
Cl1 Cl 0.72766(12) 0.3875(2) 1.02460(7) 0.0524(4) Uani 1 1 d .
Cl2 Cl 0.80974(13) 0.3349(3) 0.88184(8) 0.0672(6) Uani 1 1 d .
Cl3 Cl 0.63706(12) 0.4989(2) 0.70647(7) 0.0516(4) Uani 1 1 d .
Cl4 Cl 0.82858(12) 0.6270(2) 0.63097(8) 0.0594(5) Uani 1 1 d .
Ru1 Ru 0.77631(3) 0.34967(6) 0.95731(2) 0.03352(15) Uani 1 1 d .
Ru2 Ru 0.72342(3) 0.58831(6) 0.66367(2) 0.03610(16) Uani 1 1 d .
H24A H 0.603(4) 0.372(7) 0.609(2) 0.043(17) Uiso 1 1 d D
H24B H 0.672(4) 0.354(7) 0.582(3) 0.06(2) Uiso 1 1 d D
H1B H 0.846(6) 0.687(5) 0.991(3) 0.11(3) Uiso 1 1 d D
H1A H 0.869(5) 0.580(8) 0.950(2) 0.08(3) Uiso 1 1 d D
H10B H 0.620(5) 0.168(10) 0.8712(10) 0.10(3) Uiso 1 1 d D
H10A H 0.632(4) 0.177(7) 0.937(2) 0.045(18) Uiso 1 1 d D

loop_
_atom_site_aniso_label
_atom_site_aniso_U_11
_atom_site_aniso_U_22
_atom_site_aniso_U_33
_atom_site_aniso_U_23
_atom_site_aniso_U_13
_atom_site_aniso_U_12
C1 0.051(4) 0.048(5) 0.078(6) 0.007(4) 0.027(4) -0.012(4)
C2 0.033(4) 0.050(4) 0.061(5) -0.002(4) 0.013(3) -0.013(3)
C3 0.060(5) 0.066(5) 0.066(5) -0.028(4) 0.015(4) -0.008(4)
C4 0.028(3) 0.065(5) 0.054(4) 0.008(4) 0.020(3) 0.001(3)
C5 0.045(4) 0.062(5) 0.046(4) 0.009(3) 0.017(3) 0.018(3)
C6 0.055(4) 0.046(4) 0.048(4) 0.005(3) 0.019(4) 0.014(3)
C7 0.048(4) 0.041(4) 0.045(4) 0.004(3) 0.024(3) 0.000(3)
C8 0.051(4) 0.038(4) 0.047(4) -0.005(3) 0.019(3) -0.002(3)
C9 0.087(6) 0.062(5) 0.054(5) -0.014(4) 0.029(4) 0.011(4)
C10 0.047(4) 0.053(4) 0.049(4) -0.007(3) 0.024(4) -0.007(3)
C11 0.037(3) 0.045(4) 0.036(3) 0.001(3) 0.018(3) 0.008(3)
C12 0.071(5) 0.066(5) 0.051(4) 0.006(4) 0.042(4) 0.026(4)
C13 0.063(5) 0.068(5) 0.064(5) 0.013(4) 0.041(4) 0.030(4)
C14 0.069(5) 0.089(6) 0.046(4) 0.017(4) 0.026(4) 0.033(5)
C15 0.061(5) 0.051(5) 0.076(6) -0.028(4) 0.015(4) -0.008(4)
C16 0.083(6) 0.059(5) 0.095(7) -0.032(5) 0.051(6) -0.032(5)
C17 0.157(11) 0.103(8) 0.210(13) -0.094(9) 0.145(11) -0.051(8)
C18 0.061(5) 0.029(4) 0.169(11) -0.021(5) 0.061(7) -0.016(4)
C19 0.098(8) 0.039(6) 0.254(17) 0.015(8) 0.066(10) 0.013(6)
C20 0.110(9) 0.060(7) 0.167(12) 0.027(7) 0.016(9) 0.042(7)
C21 0.038(4) 0.052(5) 0.086(6) 0.009(4) 0.022(4) 0.008(3)
C22 0.035(3) 0.068(5) 0.039(4) 0.011(3) 0.015(3) -0.002(3)
C23 0.069(6) 0.157(10) 0.049(5) 0.037(6) 0.021(4) -0.001(6)
C24 0.045(4) 0.055(4) 0.044(4) -0.008(3) 0.020(3) -0.003(3)
C25 0.044(4) 0.050(4) 0.042(4) -0.001(3) 0.022(3) 0.001(3)
C26 0.063(4) 0.057(4) 0.053(4) 0.001(4) 0.040(4) 0.009(4)
C27 0.052(4) 0.053(4) 0.058(4) 0.005(4) 0.033(4) 0.013(3)
C28 0.049(4) 0.069(5) 0.051(4) 0.014(4) 0.016(4) 0.005(4)
N1 0.041(3) 0.037(3) 0.038(3) 0.002(2) 0.023(3) 0.006(2)
N2 0.046(3) 0.045(3) 0.044(3) 0.007(3) 0.025(3) 0.013(3)
N3 0.042(3) 0.049(3) 0.038(3) 0.001(2) 0.025(3) 0.003(2)
N4 0.042(3) 0.049(3) 0.048(3) 0.004(3) 0.021(3) 0.004(3)
Cl1 0.0615(10) 0.0654(11) 0.0443(9) 0.0026(8) 0.0376(9) 0.0074(9)
Cl2 0.0722(12) 0.0987(15) 0.0532(10) 0.0254(10) 0.0486(10) 0.0364(11)
Cl3 0.0532(10) 0.0618(11) 0.0575(10) -0.0036(8) 0.0413(9) -0.0079(8)
Cl4 0.0489(10) 0.0714(12) 0.0756(12) 0.0104(10) 0.0451(10) -0.0023(9)
Ru1 0.0328(3) 0.0396(3) 0.0312(3) 0.0021(2) 0.0191(2) 0.0037(2)
Ru2 0.0340(3) 0.0356(3) 0.0451(3) -0.0011(2) 0.0253(2) -0.0036(2)

loop_
_atom_type_symbol
_atom_type_description
_atom_type_scat_dispersion_real
_atom_type_scat_dispersion_imag
_atom_type_scat_source
C C 0.0033 0.0016 'International Tables Vol C Tables 4.2.6.8 and 6.1.1.4'
H H 0.0000 0.0000 'International Tables Vol C Tables 4.2.6.8 and 6.1.1.4'
N N 0.0061 0.0033 'International Tables Vol C Tables 4.2.6.8 and 6.1.1.4'
Cl Cl 0.1484 0.1585 'International Tables Vol C Tables 4.2.6.8 and 6.1.1.4'
Ru Ru -1.2594 0.8363 'International Tables Vol C Tables 4.2.6.8 and 6.1.1.4'

loop_
_geom_angle_atom_site_label_1
_geom_angle_atom_site_label_2
_geom_angle_atom_site_label_3
_geom_angle
C2 C1 Ru1 74.9(4)
C2 C1 H1B 115(5)
Ru1 C1 H1B 132(5)
C2 C1 H1A 121(4)
Ru1 C1 H1A 97(4)
H1B C1 H1A 113(4)
C1 C2 C4 114.6(7)
C1 C2 C3 122.6(7)
C4 C2 C3 122.7(7)
C1 C2 Ru1 68.8(4)
C4 C2 Ru1 69.7(4)
C3 C2 Ru1 127.7(5)
C2 C3 H3A 109.5
C2 C3 H3B 109.5
H3A C3 H3B 109.5
C2 C3 H3C 109.5
H3A C3 H3C 109.5
H3B C3 H3C 109.5
C2 C4 C5 124.6(6)
C2 C4 Ru1 74.0(4)
C5 C4 Ru1 118.6(4)
C2 C4 H4 111.5
C5 C4 H4 111.5
Ru1 C4 H4 111.5
C6 C5 C4 104.3(5)
C6 C5 H5A 110.9
C4 C5 H5A 110.9
C6 C5 H5B 110.9
C4 C5 H5B 110.9
H5A C5 H5B 108.9
C5 C6 C7 105.6(5)
C5 C6 H6A 110.6
C7 C6 H6A 110.6
C5 C6 H6B 110.6
C7 C6 H6B 110.6
H6A C6 H6B 108.8
C8 C7 C6 125.4(6)
C8 C7 Ru1 73.9(4)
C6 C7 Ru1 118.3(4)
C8 C7 H7 111.4
C6 C7 H7 111.4
Ru1 C7 H7 111.4
C10 C8 C7 116.7(6)
C10 C8 C9 119.5(6)
C7 C8 C9 123.5(6)
C10 C8 Ru1 69.8(4)
C7 C8 Ru1 69.5(4)
C9 C8 Ru1 125.4(5)
C8 C9 H03A 109.5
C8 C9 H03B 109.5
H03A C9 H03B 109.5
C8 C9 H03C 109.5
H03A C9 H03C 109.5
H03B C9 H03C 109.5
C8 C10 Ru1 74.2(4)
C8 C10 H10B 108(5)
Ru1 C10 H10B 118(5)
C8 C10 H10A 118(4)
Ru1 C10 H10A 104(4)
H10B C10 H10A 124(6)
N1 C11 N2 112.0(5)
N1 C11 H11 124.0
N2 C11 H11 124.0
C13 C12 N1 110.6(6)
C13 C12 H12 124.7
N1 C12 H12 124.7
N2 C13 C12 106.6(6)
N2 C13 H13 126.7
C12 C13 H13 126.7
N2 C14 H14A 109.5
N2 C14 H14B 109.5
H14A C14 H14B 109.5
N2 C14 H14C 109.5
H14A C14 H14C 109.5
H14B C14 H14C 109.5
Ru2 C15 H15A 120.0
Ru2 C15 H15B 120.0
H15A C15 H15B 120.0
C18 C16 C17 122.4(10)
C18 C16 Ru2 70.3(5)
C17 C16 Ru2 125.5(6)
C16 C17 H17A 109.5
C16 C17 H17B 109.5
H17A C17 H17B 109.5
C16 C17 H17C 109.5
H17A C17 H17C 109.5
H17B C17 H17C 109.5
C16 C18 C19 124.4(10)
C16 C18 Ru2 73.4(5)
C19 C18 Ru2 117.6(6)
C16 C18 H18 112.0
C19 C18 H18 112.0
Ru2 C18 H18 112.0
C20 C19 C18 113.4(8)
C20 C19 H19A 108.9
C18 C19 H19A 108.9
C20 C19 H19B 108.9
C18 C19 H19B 108.9
H19A C19 H19B 107.7
C19 C20 C21 113.0(9)
C19 C20 H20A 109.0
C21 C20 H20A 109.0
C19 C20 H20B 109.0
C21 C20 H20B 109.0
H20A C20 H20B 107.8
C22 C21 C20 125.2(9)
C22 C21 Ru2 73.2(4)
C20 C21 Ru2 118.3(6)
C22 C21 H21 111.6
C20 C21 H21 111.6
Ru2 C21 H21 111.6
C24 C22 C21 115.1(6)
C24 C22 C23 120.9(7)
C21 C22 C23 123.8(7)
C24 C22 Ru2 70.6(4)
C21 C22 Ru2 70.8(4)
C23 C22 Ru2 123.5(5)
C22 C23 H03D 109.5
C22 C23 H03E 109.5
H03D C23 H03E 109.5
C22 C23 H03F 109.5
H03D C23 H03F 109.5
H03E C23 H03F 109.5
C22 C24 Ru2 73.5(4)
C22 C24 H24A 118(4)
Ru2 C24 H24A 96(4)
C22 C24 H24B 114(4)
Ru2 C24 H24B 111(4)
H24A C24 H24B 126(6)
N3 C25 N4 111.0(6)
N3 C25 H25 124.5
N4 C25 H25 124.5
C27 C26 N3 110.1(6)
C27 C26 H26 124.9
N3 C26 H26 124.9
N4 C27 C26 106.4(6)
N4 C27 H27 126.8
C26 C27 H27 126.8
N4 C28 H28A 109.5
N4 C28 H28B 109.5
H28A C28 H28B 109.5
N4 C28 H28C 109.5
H28A C28 H28C 109.5
H28B C28 H28C 109.5
C11 N1 C12 104.2(5)
C11 N1 Ru1 128.7(4)
C12 N1 Ru1 127.1(4)
C11 N2 C13 106.6(5)
C11 N2 C14 127.9(6)
C13 N2 C14 125.5(6)
C25 N3 C26 104.6(5)
C25 N3 Ru2 126.5(4)
C26 N3 Ru2 128.7(4)
C25 N4 C27 107.8(6)
C25 N4 C28 125.2(6)
C27 N4 C28 127.0(6)
N1 Ru1 C1 81.0(2)
N1 Ru1 C10 80.7(2)
C1 Ru1 C10 161.7(3)
N1 Ru1 C7 145.2(2)
C1 Ru1 C7 133.1(3)
C10 Ru1 C7 64.9(3)
N1 Ru1 C4 144.3(2)
C1 Ru1 C4 64.4(3)
C10 Ru1 C4 133.8(3)
C7 Ru1 C4 70.5(2)
N1 Ru1 C8 113.5(2)
C1 Ru1 C8 160.0(3)
C10 Ru1 C8 35.9(2)
C7 Ru1 C8 36.6(2)
C4 Ru1 C8 98.5(2)
N1 Ru1 C2 114.5(2)
C1 Ru1 C2 36.3(3)
C10 Ru1 C2 159.1(3)
C7 Ru1 C2 97.6(2)
C4 Ru1 C2 36.3(2)
C8 Ru1 C2 132.0(2)
N1 Ru1 Cl1 87.66(13)
C1 Ru1 Cl1 94.1(3)
C10 Ru1 Cl1 84.43(19)
C7 Ru1 Cl1 83.51(17)
C4 Ru1 Cl1 102.38(18)
C8 Ru1 Cl1 99.97(18)
C2 Ru1 Cl1 82.12(19)
N1 Ru1 Cl2 85.16(13)
C1 Ru1 Cl2 84.8(3)
C10 Ru1 Cl2 94.4(2)
C7 Ru1 Cl2 102.45(17)
C4 Ru1 Cl2 83.54(18)
C8 Ru1 Cl2 82.97(18)
C2 Ru1 Cl2 100.84(19)
Cl1 Ru1 Cl2 172.83(6)
N3 Ru2 C18 142.9(3)
N3 Ru2 C24 83.0(2)
C18 Ru2 C24 131.9(3)
N3 Ru2 C21 144.3(2)
C18 Ru2 C21 72.8(3)
C24 Ru2 C21 63.3(3)
N3 Ru2 C15 81.2(3)
C18 Ru2 C15 63.6(3)
C24 Ru2 C15 164.2(3)
C21 Ru2 C15 132.0(3)
N3 Ru2 C16 114.9(3)
C18 Ru2 C16 36.2(3)
C24 Ru2 C16 158.1(3)
C21 Ru2 C16 96.0(3)
C15 Ru2 C16 36.1(3)
N3 Ru2 C22 116.8(2)
C18 Ru2 C22 96.1(3)
C24 Ru2 C22 35.9(3)
C21 Ru2 C22 36.0(3)
C15 Ru2 C22 158.5(3)
C16 Ru2 C22 128.3(3)
N3 Ru2 Cl4 83.43(13)
C18 Ru2 Cl4 82.9(2)
C24 Ru2 Cl4 92.4(2)
C21 Ru2 Cl4 108.4(2)
C15 Ru2 Cl4 85.9(2)
C16 Ru2 Cl4 101.6(2)
C22 Ru2 Cl4 84.73(17)
N3 Ru2 Cl3 84.49(13)
C18 Ru2 Cl3 106.9(3)
C24 Ru2 Cl3 86.1(2)
C21 Ru2 Cl3 81.7(2)
C15 Ru2 Cl3 92.2(2)
C16 Ru2 Cl3 83.5(2)
C22 Ru2 Cl3 100.82(17)
Cl4 Ru2 Cl3 167.92(7)

loop_
_geom_bond_atom_site_label_1
_geom_bond_atom_site_label_2
_geom_bond_distance
C1 C2 1.418(10)
C1 Ru1 2.231(7)
C1 H1B 0.97(2)
C1 H1A 0.982(19)
C2 C4 1.423(10)
C2 C3 1.489(10)
C2 Ru1 2.311(6)
C3 H3A 0.9600
C3 H3B 0.9600
C3 H3C 0.9600
C4 C5 1.525(9)
C4 Ru1 2.254(6)
C4 H4 0.9800
C5 C6 1.507(10)
C5 H5A 0.9700
C5 H5B 0.9700
C6 C7 1.513(9)
C6 H6A 0.9700
C6 H6B 0.9700
C7 C8 1.429(9)
C7 Ru1 2.246(6)
C7 H7 0.9800
C8 C10 1.405(9)
C8 C9 1.506(9)
C8 Ru1 2.303(6)
C9 H03A 0.9600
C9 H03B 0.9600
C9 H03C 0.9600
C10 Ru1 2.246(7)
C10 H10B 1.00(2)
C10 H10A 0.91(2)
C11 N1 1.320(7)
C11 N2 1.340(7)
C11 H11 0.9300
C12 C13 1.345(9)
C12 N1 1.354(8)
C12 H12 0.9300
C13 N2 1.342(8)
C13 H13 0.9300
C14 N2 1.458(8)
C14 H14A 0.9600
C14 H14B 0.9600
C14 H14C 0.9600
C15 Ru2 2.247(7)
C15 H15A 0.9300
C15 H15B 0.9300
C16 C18 1.400(12)
C16 C17 1.522(12)
C16 Ru2 2.269(8)
C17 H17A 0.9600
C17 H17B 0.9600
C17 H17C 0.9600
C18 C19 1.534(12)
C18 Ru2 2.230(7)
C18 H18 0.9800
C19 C20 1.386(14)
C19 H19A 0.9700
C19 H19B 0.9700
C20 C21 1.512(12)
C20 H20A 0.9700
C20 H20B 0.9700
C21 C22 1.397(10)
C21 Ru2 2.241(7)
C21 H21 0.9800
C22 C24 1.388(10)
C22 C23 1.528(9)
C22 Ru2 2.272(6)
C23 H03D 0.9600
C23 H03E 0.9600
C23 H03F 0.9600
C24 Ru2 2.235(7)
C24 H24A 0.97(2)
C24 H24B 0.95(2)
C25 N3 1.334(8)
C25 N4 1.341(8)
C25 H25 0.9300
C26 C27 1.355(9)
C26 N3 1.366(8)
C26 H26 0.9300
C27 N4 1.343(8)
C27 H27 0.9300
C28 N4 1.474(8)
C28 H28A 0.9600
C28 H28B 0.9600
C28 H28C 0.9600
N1 Ru1 2.185(5)
N3 Ru2 2.174(5)
Cl1 Ru1 2.4047(15)
Cl2 Ru1 2.4163(16)
Cl3 Ru2 2.4282(15)
Cl4 Ru2 2.4070(16)

loop_
_geom_torsion_atom_site_label_1
_geom_torsion_atom_site_label_2
_geom_torsion_atom_site_label_3
_geom_torsion_atom_site_label_4
_geom_torsion
Ru1 C1 C2 C4 54.1(5)
Ru1 C1 C2 C3 -122.0(7)
C1 C2 C4 C5 -167.7(6)
C3 C2 C4 C5 8.4(10)
Ru1 C2 C4 C5 -114.1(6)
C1 C2 C4 Ru1 -53.6(5)
C3 C2 C4 Ru1 122.5(6)
C2 C4 C5 C6 131.0(6)
Ru1 C4 C5 C6 41.2(7)
C4 C5 C6 C7 -49.3(7)
C5 C6 C7 C8 132.5(7)
C5 C6 C7 Ru1 42.8(7)
C6 C7 C8 C10 -166.7(6)
Ru1 C7 C8 C10 -53.2(6)
C6 C7 C8 C9 6.1(11)
Ru1 C7 C8 C9 119.7(7)
C6 C7 C8 Ru1 -113.6(6)
C7 C8 C10 Ru1 53.0(6)
C9 C8 C10 Ru1 -120.1(7)
N1 C12 C13 N2 -1.1(9)
C17 C16 C18 C19 -7.8(13)
Ru2 C16 C18 C19 112.5(8)
C17 C16 C18 Ru2 -120.3(8)
C16 C18 C19 C20 -108.3(14)
Ru2 C18 C19 C20 -20.1(17)
C18 C19 C20 C21 24.6(18)
C19 C20 C21 C22 -108.5(13)
C19 C20 C21 Ru2 -19.8(16)
C20 C21 C22 C24 169.7(8)
Ru2 C21 C22 C24 56.6(5)
C20 C21 C22 C23 -4.9(12)
Ru2 C21 C22 C23 -118.0(7)
C20 C21 C22 Ru2 113.1(8)
C21 C22 C24 Ru2 -56.6(5)
C23 C22 C24 Ru2 118.1(6)
N3 C26 C27 N4 -0.4(8)
N2 C11 N1 C12 -2.3(7)
N2 C11 N1 Ru1 177.6(4)
C13 C12 N1 C11 2.1(8)
C13 C12 N1 Ru1 -177.9(5)
N1 C11 N2 C13 1.7(8)
N1 C11 N2 C14 -178.3(7)
C12 C13 N2 C11 -0.3(8)
C12 C13 N2 C14 179.7(7)
N4 C25 N3 C26 0.5(7)
N4 C25 N3 Ru2 -175.7(4)
C27 C26 N3 C25 -0.1(8)
C27 C26 N3 Ru2 176.0(5)
N3 C25 N4 C27 -0.8(8)
N3 C25 N4 C28 178.7(6)
C26 C27 N4 C25 0.7(8)
C26 C27 N4 C28 -178.8(6)
C11 N1 Ru1 C1 100.5(6)
C12 N1 Ru1 C1 -79.5(6)
C11 N1 Ru1 C10 -80.2(6)
C12 N1 Ru1 C10 99.7(6)
C11 N1 Ru1 C7 -89.8(6)
C12 N1 Ru1 C7 90.1(6)
C11 N1 Ru1 C4 86.9(6)
C12 N1 Ru1 C4 -93.1(7)
C11 N1 Ru1 C8 -65.1(6)
C12 N1 Ru1 C8 114.9(6)
C11 N1 Ru1 C2 114.8(6)
C12 N1 Ru1 C2 -65.2(6)
C11 N1 Ru1 Cl1 -165.0(5)
C12 N1 Ru1 Cl1 15.0(6)
C11 N1 Ru1 Cl2 15.1(5)
C12 N1 Ru1 Cl2 -165.0(6)
C2 C1 Ru1 N1 157.7(5)
C2 C1 Ru1 C10 155.4(8)
C2 C1 Ru1 C7 -14.2(7)
C2 C1 Ru1 C4 -31.0(4)
C2 C1 Ru1 C8 -64.2(10)
C2 C1 Ru1 Cl1 70.8(5)
C2 C1 Ru1 Cl2 -116.3(5)
C8 C10 Ru1 N1 155.9(4)
C8 C10 Ru1 C1 158.3(9)
C8 C10 Ru1 C7 -30.1(4)
C8 C10 Ru1 C4 -13.7(6)
C8 C10 Ru1 C2 -65.4(9)
C8 C10 Ru1 Cl1 -115.5(4)
C8 C10 Ru1 Cl2 71.6(4)
C8 C7 Ru1 N1 40.1(6)
C6 C7 Ru1 N1 162.0(4)
C8 C7 Ru1 C1 -154.0(5)
C6 C7 Ru1 C1 -32.1(7)
C8 C7 Ru1 C10 29.6(4)
C6 C7 Ru1 C10 151.5(6)
C8 C7 Ru1 C4 -137.9(5)
C6 C7 Ru1 C4 -16.0(5)
C6 C7 Ru1 C8 122.0(7)
C8 C7 Ru1 C2 -162.4(4)
C6 C7 Ru1 C2 -40.5(5)
C8 C7 Ru1 Cl1 116.5(4)
C6 C7 Ru1 Cl1 -121.6(5)
C8 C7 Ru1 Cl2 -59.5(4)
C6 C7 Ru1 Cl2 62.5(5)
C2 C4 Ru1 N1 46.0(6)
C5 C4 Ru1 N1 167.1(4)
C2 C4 Ru1 C1 31.0(4)
C5 C4 Ru1 C1 152.1(6)
C2 C4 Ru1 C10 -151.7(4)
C5 C4 Ru1 C10 -30.6(7)
C2 C4 Ru1 C7 -136.0(5)
C5 C4 Ru1 C7 -14.9(5)
C2 C4 Ru1 C8 -159.8(4)
C5 C4 Ru1 C8 -38.7(5)
C5 C4 Ru1 C2 121.1(7)
C2 C4 Ru1 Cl1 -57.6(4)
C5 C4 Ru1 Cl1 63.5(5)
C2 C4 Ru1 Cl2 118.3(4)
C5 C4 Ru1 Cl2 -120.6(5)
C10 C8 Ru1 N1 -26.0(5)
C7 C8 Ru1 N1 -156.4(4)
C9 C8 Ru1 N1 86.4(6)
C10 C8 Ru1 C1 -160.1(8)
C7 C8 Ru1 C1 69.6(9)
C9 C8 Ru1 C1 -47.6(11)
C7 C8 Ru1 C10 -130.3(6)
C9 C8 Ru1 C10 112.4(8)
C10 C8 Ru1 C7 130.3(6)
C9 C8 Ru1 C7 -117.2(8)
C10 C8 Ru1 C4 170.0(4)
C7 C8 Ru1 C4 39.7(4)
C9 C8 Ru1 C4 -77.5(6)
C10 C8 Ru1 C2 154.1(4)
C7 C8 Ru1 C2 23.8(6)
C9 C8 Ru1 C2 -93.5(6)
C10 C8 Ru1 Cl1 65.8(4)
C7 C8 Ru1 Cl1 -64.6(4)
C9 C8 Ru1 Cl1 178.2(6)
C10 C8 Ru1 Cl2 -107.6(4)
C7 C8 Ru1 Cl2 122.0(4)
C9 C8 Ru1 Cl2 4.8(6)
C1 C2 Ru1 N1 -24.3(6)
C4 C2 Ru1 N1 -152.6(4)
C3 C2 Ru1 N1 91.2(7)
C4 C2 Ru1 C1 -128.3(7)
C3 C2 Ru1 C1 115.5(9)
C1 C2 Ru1 C10 -158.5(7)
C4 C2 Ru1 C10 73.2(9)
C3 C2 Ru1 C10 -43.0(11)
C1 C2 Ru1 C7 169.6(5)
C4 C2 Ru1 C7 41.3(4)
C3 C2 Ru1 C7 -74.9(7)
C1 C2 Ru1 C4 128.3(7)
C3 C2 Ru1 C4 -116.2(8)
C1 C2 Ru1 C8 155.6(5)
C4 C2 Ru1 C8 27.3(6)
C3 C2 Ru1 C8 -88.9(7)
C1 C2 Ru1 Cl1 -108.1(5)
C4 C2 Ru1 Cl1 123.7(4)
C3 C2 Ru1 Cl1 7.4(6)
C1 C2 Ru1 Cl2 65.3(5)
C4 C2 Ru1 Cl2 -63.0(4)
C3 C2 Ru1 Cl2 -179.2(6)
C25 N3 Ru2 C18 74.7(7)
C26 N3 Ru2 C18 -100.6(7)
C25 N3 Ru2 C24 -123.0(6)
C26 N3 Ru2 C24 61.7(6)
C25 N3 Ru2 C21 -103.7(6)
C26 N3 Ru2 C21 80.9(7)
C25 N3 Ru2 C15 56.9(6)
C26 N3 Ru2 C15 -118.4(6)
C25 N3 Ru2 C16 44.0(6)
C26 N3 Ru2 C16 -131.4(6)
C25 N3 Ru2 C22 -135.5(5)
C26 N3 Ru2 C22 49.1(6)
C25 N3 Ru2 Cl4 143.8(5)
C26 N3 Ru2 Cl4 -31.6(5)
C25 N3 Ru2 Cl3 -36.2(5)
C26 N3 Ru2 Cl3 148.5(6)
C16 C18 Ru2 N3 -51.6(8)
C19 C18 Ru2 N3 -172.2(7)
C16 C18 Ru2 C24 152.2(5)
C19 C18 Ru2 C24 31.6(11)
C16 C18 Ru2 C21 127.4(6)
C19 C18 Ru2 C21 6.8(9)
C16 C18 Ru2 C15 -32.0(5)
C19 C18 Ru2 C15 -152.6(11)
C19 C18 Ru2 C16 -120.6(12)
C16 C18 Ru2 C22 155.3(5)
C19 C18 Ru2 C22 34.6(10)
C16 C18 Ru2 Cl4 -120.9(5)
C19 C18 Ru2 Cl4 118.5(10)
C16 C18 Ru2 Cl3 52.0(5)
C19 C18 Ru2 Cl3 -68.6(10)
C22 C24 Ru2 N3 -160.6(4)
C22 C24 Ru2 C18 5.2(6)
C22 C24 Ru2 C21 31.8(4)
C22 C24 Ru2 C15 -161.0(9)
C22 C24 Ru2 C16 52.7(10)
C22 C24 Ru2 Cl4 -77.5(4)
C22 C24 Ru2 Cl3 114.5(4)
C22 C21 Ru2 N3 -53.1(6)
C20 C21 Ru2 N3 -174.5(7)
C22 C21 Ru2 C18 127.9(5)
C20 C21 Ru2 C18 6.5(9)
C22 C21 Ru2 C24 -31.7(4)
C20 C21 Ru2 C24 -153.0(9)
C22 C21 Ru2 C15 153.0(4)
C20 C21 Ru2 C15 31.6(10)
C22 C21 Ru2 C16 156.0(5)
C20 C21 Ru2 C16 34.7(9)
C20 C21 Ru2 C22 -121.4(10)
C22 C21 Ru2 Cl4 51.6(4)
C20 C21 Ru2 Cl4 -69.7(9)
C22 C21 Ru2 Cl3 -121.5(4)
C20 C21 Ru2 Cl3 117.2(9)
C18 C16 Ru2 N3 148.5(5)
C17 C16 Ru2 N3 -95.1(10)
C17 C16 Ru2 C18 116.4(12)
C18 C16 Ru2 C24 -68.4(10)
C17 C16 Ru2 C24 47.9(15)
C18 C16 Ru2 C21 -49.7(6)
C17 C16 Ru2 C21 66.6(10)
C18 C16 Ru2 C15 126.4(8)
C17 C16 Ru2 C15 -117.2(12)
C18 C16 Ru2 C22 -32.0(6)
C17 C16 Ru2 C22 84.3(10)
C18 C16 Ru2 Cl4 60.4(5)
C17 C16 Ru2 Cl4 176.8(9)
C18 C16 Ru2 Cl3 -130.7(5)
C17 C16 Ru2 Cl3 -14.3(9)
C24 C22 Ru2 N3 21.7(5)
C21 C22 Ru2 N3 148.5(4)
C23 C22 Ru2 N3 -93.2(7)
C24 C22 Ru2 C18 -176.1(5)
C21 C22 Ru2 C18 -49.3(5)
C23 C22 Ru2 C18 69.0(7)
C21 C22 Ru2 C24 126.8(6)
C23 C22 Ru2 C24 -114.8(9)
C24 C22 Ru2 C21 -126.8(6)
C23 C22 Ru2 C21 118.4(9)
C24 C22 Ru2 C15 166.0(7)
C21 C22 Ru2 C15 -67.2(9)
C23 C22 Ru2 C15 51.2(11)
C24 C22 Ru2 C16 -157.8(5)
C21 C22 Ru2 C16 -31.0(6)
C23 C22 Ru2 C16 87.4(7)
C24 C22 Ru2 Cl4 101.6(4)
C21 C22 Ru2 Cl4 -131.6(4)
C23 C22 Ru2 Cl4 -13.3(7)
C24 C22 Ru2 Cl3 -67.6(4)
C21 C22 Ru2 Cl3 59.2(4)
C23 C22 Ru2 Cl3 177.6(7)
